data_7157651
loop_
_publ_author_name
'Kletskov, Alexey V.'
'Zatykina, Anastasya D.'
'Grudova, Mariya V.'
'Sinelshchikova, Anna A.'
'Grigoriev, Mikhail S.'
'Zaytsev, Vladimir P.'
'Gil, Diego M.'
'Novikov, Roman A.'
'Zubkov, Fedor I.'
'Frontera, Antonio'

_publ_section_title
;
 Raise the anchor! Synthesis, X-ray and NMR characterization of
 1,3,5-triazinanes with an axial tert-butyl group.
;
_journal_issue 41
_journal_name_full 'Organic &amp; biomolecular chemistry'
_journal_page_first 8386
_journal_page_last 8394
_journal_paper_doi 10.1039/d0ob01201g
_journal_volume 18
_journal_year 2020
_chemical_formula_moiety 'C19 H23 Cl2 N3 O4 S2, C D Cl3'
_chemical_formula_sum 'C20 H23 Cl5 D N3 O4 S2'
_chemical_formula_weight 612.80
_space_group_crystal_system orthorhombic
_space_group_IT_number 19
_space_group_name_Hall 'P 2ac 2ab'
_space_group_name_H-M_alt 'P 21 21 21'
_atom_sites_solution_hydrogens geom
_audit_creation_method SHELXL-2018/3
_audit_update_record
;
2019-12-03 deposited with the CCDC.	2020-08-12 downloaded from the CCDC.
;
_cell_angle_alpha 90
_cell_angle_beta 90
_cell_angle_gamma 90
_cell_formula_units_Z 4
_cell_length_a 10.5857(3)
_cell_length_b 14.0014(4)
_cell_length_c 17.5197(5)
_cell_measurement_reflns_used 9851
_cell_measurement_temperature 100(2)
_cell_measurement_theta_max 29.86
_cell_measurement_theta_min 2.91
_cell_volume 2596.68(13)
_computing_structure_refinement 'SHELXL-2018/3 (Sheldrick, 2018)'
_diffrn_ambient_temperature 100(2)
_diffrn_measured_fraction_theta_full 0.995
_diffrn_measured_fraction_theta_max 0.997
_diffrn_measurement_device_type 'Bruker KAPPA APEX II area-detector diffractometer'
_diffrn_radiation_type MoK\a
_diffrn_radiation_wavelength 0.71073
_diffrn_reflns_av_R_equivalents 0.0354
_diffrn_reflns_av_unetI/netI 0.0252
_diffrn_reflns_Laue_measured_fraction_full 0.995
_diffrn_reflns_Laue_measured_fraction_max 0.997
_diffrn_reflns_limit_h_max 14
_diffrn_reflns_limit_h_min -14
_diffrn_reflns_limit_k_max 18
_diffrn_reflns_limit_k_min -19
_diffrn_reflns_limit_l_max 24
_diffrn_reflns_limit_l_min -24
_diffrn_reflns_number 44030
_diffrn_reflns_point_group_measured_fraction_full 0.997
_diffrn_reflns_point_group_measured_fraction_max 0.998
_diffrn_reflns_theta_full 25.242
_diffrn_reflns_theta_max 29.996
_diffrn_reflns_theta_min 3.489
_exptl_absorpt_coefficient_mu 0.753
_exptl_absorpt_correction_T_max 0.795
_exptl_absorpt_correction_T_min 0.741
_exptl_absorpt_correction_type multi-scan
_exptl_absorpt_process_details 'SADABS (Bruker, 2008)'
_exptl_crystal_colour colourless
_exptl_crystal_density_diffrn 1.568
_exptl_crystal_description fragment
_exptl_crystal_F_000 1256
_exptl_crystal_size_max 0.500
_exptl_crystal_size_mid 0.420
_exptl_crystal_size_min 0.320
_refine_diff_density_max 0.395
_refine_diff_density_min -0.539
_refine_diff_density_rms 0.057
_refine_ls_abs_structure_details
;
 Refined as an inversion twin.
;
_refine_ls_abs_structure_Flack 0.48(5)
_refine_ls_extinction_method none
_refine_ls_goodness_of_fit_ref 1.056
_refine_ls_hydrogen_treatment constr
_refine_ls_matrix_type full
_refine_ls_number_parameters 308
_refine_ls_number_reflns 7555
_refine_ls_number_restraints 0
_refine_ls_restrained_S_all 1.056
_refine_ls_R_factor_all 0.0286
_refine_ls_R_factor_gt 0.0267
_refine_ls_shift/su_max 0.000
_refine_ls_shift/su_mean 0.000
_refine_ls_structure_factor_coef Fsqd
_refine_ls_weighting_details 'w=1/[\s^2^(Fo^2^)+(0.0305P)^2^+1.0591P] where P=(Fo^2^+2Fc^2^)/3'
_refine_ls_weighting_scheme calc
_refine_ls_wR_factor_gt 0.0648
_refine_ls_wR_factor_ref 0.0658
_reflns_Friedel_coverage 0.796
_reflns_Friedel_fraction_full 0.999
_reflns_Friedel_fraction_max 0.999
_reflns_number_gt 7256
_reflns_number_total 7555
_reflns_threshold_expression 'I > 2\s(I)'
_cod_data_source_file d0ob01201g3.cif
_cod_data_source_block AK50
_cod_depositor_comments 'Adding full bibliography for 7157649--7157656.cif.'
_cod_database_code 7157651
_shelx_shelxl_version_number 2018/3
_shelx_space_group_comment
;
The symmetry employed for this shelxl refinement is uniquely defined
by the following loop, which should always be used as a source of
symmetry information in preference to the above space-group names.
They are only intended as comments.
;
_shelx_estimated_absorpt_t_min 0.705
_shelx_estimated_absorpt_t_max 0.795

loop_
_space_group_symop_operation_xyz
'x, y, z'
'x+1/2, -y+1/2, -z'
'-x, y+1/2, -z+1/2'
'-x+1/2, -y, z+1/2'

loop_
_atom_site_label
_atom_site_type_symbol
_atom_site_fract_x
_atom_site_fract_y
_atom_site_fract_z
_atom_site_U_iso_or_equiv
_atom_site_adp_type
_atom_site_occupancy
_atom_site_site_symmetry_order
_atom_site_calc_flag
_atom_site_refinement_flags_posn
_atom_site_refinement_flags_adp
_atom_site_refinement_flags_occupancy
_atom_site_disorder_assembly
_atom_site_disorder_group
Cl1 Cl 0.62060(5) 0.35571(4) 0.70556(3) 0.01929(11) Uani 1 1 d . . . . .
Cl2 Cl 0.63573(5) 0.41324(4) 0.25989(3) 0.01621(10) Uani 1 1 d . . . . .
Cl3 Cl 0.55396(9) 0.13814(7) 0.54808(7) 0.0614(3) Uani 1 1 d . . . . .
Cl4 Cl 0.80351(7) 0.21962(6) 0.54339(4) 0.03461(16) Uani 1 1 d . . . . .
Cl5 Cl 0.62602(7) 0.26401(6) 0.42395(4) 0.03643(17) Uani 1 1 d . . . . .
S1 S 0.19122(5) 0.65209(4) 0.64179(3) 0.01096(9) Uani 1 1 d . . . . .
S2 S 0.18797(5) 0.68272(4) 0.34607(3) 0.01064(9) Uani 1 1 d . . . . .
O1 O 0.07904(14) 0.59921(12) 0.62462(9) 0.0153(3) Uani 1 1 d . . . . .
O2 O 0.19240(16) 0.72113(12) 0.70233(8) 0.0156(3) Uani 1 1 d . . . . .
O3 O 0.07832(14) 0.62446(12) 0.35641(9) 0.0154(3) Uani 1 1 d . . . . .
O4 O 0.18490(15) 0.76276(11) 0.29486(8) 0.0149(3) Uani 1 1 d . . . . .
N1 N 0.34198(16) 0.84146(13) 0.50518(9) 0.0105(3) Uani 1 1 d . . . . .
N3 N 0.22910(17) 0.71061(13) 0.56407(9) 0.0109(3) Uani 1 1 d . . . . .
N5 N 0.22462(16) 0.72572(13) 0.43034(9) 0.0107(3) Uani 1 1 d . . . . .
C1 C 0.6438(3) 0.2376(2) 0.52156(15) 0.0250(5) Uani 1 1 d . . . . .
D1A D 0.613263 0.293793 0.551563 0.030 Uiso 1 1 calc R U . . .
C2 C 0.34273(19) 0.77442(15) 0.56753(11) 0.0119(4) Uani 1 1 d . . . . .
H2A H 0.343027 0.809588 0.616558 0.014 Uiso 1 1 calc R U . . .
H2B H 0.420425 0.735181 0.565131 0.014 Uiso 1 1 calc R U . . .
C4 C 0.2241(2) 0.65579(16) 0.49290(11) 0.0128(4) Uani 1 1 d . . . . .
H4A H 0.146437 0.616505 0.491058 0.015 Uiso 1 1 calc R U . . .
H4B H 0.298236 0.612940 0.488942 0.015 Uiso 1 1 calc R U . . .
C6 C 0.33834(19) 0.78998(15) 0.43416(11) 0.0120(4) Uani 1 1 d . . . . .
H6A H 0.416040 0.751180 0.428949 0.014 Uiso 1 1 calc R U . . .
H6B H 0.335743 0.835913 0.391228 0.014 Uiso 1 1 calc R U . . .
C7 C 0.2659(2) 0.93057(16) 0.51282(12) 0.0122(4) Uani 1 1 d . . . . .
C8 C 0.3045(3) 0.97877(16) 0.58751(12) 0.0189(4) Uani 1 1 d . . . . .
H8A H 0.255921 1.037770 0.594135 0.028 Uiso 1 1 calc R U . . .
H8B H 0.287506 0.935566 0.630302 0.028 Uiso 1 1 calc R U . . .
H8C H 0.394870 0.993899 0.586004 0.028 Uiso 1 1 calc R U . . .
C9 C 0.3006(3) 0.99640(17) 0.44646(13) 0.0209(5) Uani 1 1 d . . . . .
H9A H 0.251711 1.055668 0.450180 0.031 Uiso 1 1 calc R U . . .
H9B H 0.390981 1.011249 0.448593 0.031 Uiso 1 1 calc R U . . .
H9C H 0.281269 0.964505 0.398056 0.031 Uiso 1 1 calc R U . . .
C10 C 0.1217(2) 0.91473(19) 0.51274(16) 0.0232(5) Uani 1 1 d . . . . .
H10A H 0.078642 0.976352 0.517945 0.035 Uiso 1 1 calc R U . . .
H10B H 0.096385 0.884492 0.464658 0.035 Uiso 1 1 calc R U . . .
H10C H 0.098395 0.873267 0.555553 0.035 Uiso 1 1 calc R U . . .
C11 C 0.3132(2) 0.56885(15) 0.65977(11) 0.0125(4) Uani 1 1 d . . . . .
C12 C 0.2977(2) 0.47448(16) 0.63588(12) 0.0153(4) Uani 1 1 d . . . . .
H12A H 0.222653 0.455411 0.610382 0.018 Uiso 1 1 calc R U . . .
C13 C 0.3936(2) 0.40846(17) 0.64984(13) 0.0172(4) Uani 1 1 d . . . . .
H13A H 0.384780 0.343876 0.634119 0.021 Uiso 1 1 calc R U . . .
C14 C 0.5019(2) 0.43856(17) 0.68695(12) 0.0154(4) Uani 1 1 d . . . . .
C15 C 0.5184(2) 0.53261(17) 0.71071(13) 0.0165(4) Uani 1 1 d . . . . .
H15A H 0.593943 0.551639 0.735750 0.020 Uiso 1 1 calc R U . . .
C16 C 0.4226(2) 0.59799(16) 0.69717(12) 0.0147(4) Uani 1 1 d . . . . .
H16A H 0.431641 0.662396 0.713336 0.018 Uiso 1 1 calc R U . . .
C21 C 0.3136(2) 0.60747(15) 0.31902(11) 0.0115(4) Uani 1 1 d . . . . .
C22 C 0.3062(2) 0.51024(15) 0.33646(11) 0.0141(4) Uani 1 1 d . . . . .
H22A H 0.233065 0.485049 0.360645 0.017 Uiso 1 1 calc R U . . .
C23 C 0.4066(2) 0.45089(16) 0.31811(12) 0.0151(4) Uani 1 1 d . . . . .
H23A H 0.402856 0.384605 0.329492 0.018 Uiso 1 1 calc R U . . .
C24 C 0.5123(2) 0.48922(16) 0.28303(12) 0.0135(4) Uani 1 1 d . . . . .
C25 C 0.5215(2) 0.58565(17) 0.26565(13) 0.0163(4) Uani 1 1 d . . . . .
H25A H 0.595088 0.610405 0.241739 0.020 Uiso 1 1 calc R U . . .
C26 C 0.4210(2) 0.64538(17) 0.28388(12) 0.0150(4) Uani 1 1 d . . . . .
H26A H 0.425315 0.711643 0.272515 0.018 Uiso 1 1 calc R U . . .

loop_
_atom_site_aniso_label
_atom_site_aniso_U_11
_atom_site_aniso_U_22
_atom_site_aniso_U_33
_atom_site_aniso_U_23
_atom_site_aniso_U_13
_atom_site_aniso_U_12
Cl1 0.0165(2) 0.0196(3) 0.0218(2) 0.0046(2) 0.00059(19) 0.0066(2)
Cl2 0.0141(2) 0.0183(2) 0.0162(2) -0.00586(19) -0.00066(18) 0.0042(2)
Cl3 0.0385(4) 0.0556(6) 0.0901(7) 0.0461(6) -0.0237(5) -0.0253(4)
Cl4 0.0238(3) 0.0413(4) 0.0388(3) 0.0106(3) -0.0058(3) -0.0017(3)
Cl5 0.0346(3) 0.0465(4) 0.0282(3) 0.0085(3) -0.0042(3) 0.0064(3)
S1 0.0105(2) 0.0124(2) 0.01000(19) 0.00201(16) 0.00053(17) 0.00032(19)
S2 0.0100(2) 0.0123(2) 0.00963(19) -0.00117(16) 0.00013(17) 0.00018(19)
O1 0.0113(7) 0.0186(8) 0.0159(7) 0.0039(6) -0.0002(5) -0.0011(6)
O2 0.0179(7) 0.0175(7) 0.0114(6) -0.0006(5) 0.0008(6) 0.0033(7)
O3 0.0113(7) 0.0187(8) 0.0163(7) -0.0026(6) 0.0011(6) -0.0028(6)
O4 0.0174(7) 0.0151(7) 0.0122(6) 0.0015(5) -0.0006(6) 0.0023(6)
N1 0.0128(7) 0.0084(8) 0.0103(7) -0.0001(6) 0.0000(6) 0.0000(6)
N3 0.0121(8) 0.0112(8) 0.0093(7) 0.0010(6) -0.0008(6) -0.0022(6)
N5 0.0134(8) 0.0099(8) 0.0089(7) 0.0001(6) 0.0007(6) -0.0023(6)
C1 0.0233(11) 0.0245(13) 0.0273(12) 0.0055(10) -0.0015(10) -0.0031(11)
C2 0.0113(9) 0.0116(9) 0.0128(8) 0.0018(7) -0.0011(7) -0.0023(7)
C4 0.0171(9) 0.0107(10) 0.0105(8) 0.0003(7) -0.0008(7) -0.0013(8)
C6 0.0125(9) 0.0117(9) 0.0117(8) -0.0009(7) 0.0019(7) -0.0026(7)
C7 0.0136(8) 0.0093(10) 0.0137(9) -0.0010(7) 0.0002(7) 0.0019(8)
C8 0.0265(11) 0.0147(10) 0.0155(9) -0.0046(8) 0.0000(9) 0.0032(10)
C9 0.0309(12) 0.0141(10) 0.0177(10) 0.0037(8) 0.0038(10) 0.0048(10)
C10 0.0142(9) 0.0187(12) 0.0367(13) -0.0022(10) 0.0009(9) 0.0044(10)
C11 0.0122(8) 0.0147(10) 0.0106(8) 0.0022(7) 0.0001(7) 0.0008(8)
C12 0.0145(10) 0.0144(10) 0.0171(9) 0.0003(8) -0.0037(8) -0.0009(8)
C13 0.0178(10) 0.0144(10) 0.0195(10) 0.0012(8) -0.0016(8) 0.0011(8)
C14 0.0160(10) 0.0167(10) 0.0135(9) 0.0034(8) 0.0014(8) 0.0030(8)
C15 0.0129(9) 0.0195(11) 0.0170(10) 0.0012(8) -0.0031(8) 0.0001(8)
C16 0.0152(9) 0.0137(10) 0.0152(9) 0.0006(8) -0.0014(8) 0.0001(8)
C21 0.0119(8) 0.0121(9) 0.0105(8) -0.0026(7) 0.0001(7) 0.0008(8)
C22 0.0146(9) 0.0140(10) 0.0137(8) -0.0009(7) 0.0029(8) -0.0022(8)
C23 0.0184(10) 0.0137(10) 0.0132(9) -0.0016(8) 0.0012(8) 0.0012(8)
C24 0.0125(9) 0.0157(10) 0.0124(9) -0.0057(7) -0.0014(7) 0.0032(8)
C25 0.0132(9) 0.0174(11) 0.0183(9) -0.0031(8) 0.0030(8) -0.0028(8)
C26 0.0166(9) 0.0125(10) 0.0159(9) -0.0007(8) 0.0030(8) -0.0009(8)

loop_
_atom_type_symbol
_atom_type_description
_atom_type_scat_dispersion_real
_atom_type_scat_dispersion_imag
_atom_type_scat_source
C C 0.0033 0.0016 'International Tables Vol C Tables 4.2.6.8 and 6.1.1.4'
H H 0.0000 0.0000 'International Tables Vol C Tables 4.2.6.8 and 6.1.1.4'
D D 0.0000 0.0000 'International Tables Vol C Tables 4.2.6.8 and 6.1.1.4'
N N 0.0061 0.0033 'International Tables Vol C Tables 4.2.6.8 and 6.1.1.4'
O O 0.0106 0.0060 'International Tables Vol C Tables 4.2.6.8 and 6.1.1.4'
S S 0.1246 0.1234 'International Tables Vol C Tables 4.2.6.8 and 6.1.1.4'
Cl Cl 0.1484 0.1585 'International Tables Vol C Tables 4.2.6.8 and 6.1.1.4'

loop_
_geom_angle_atom_site_label_1
_geom_angle_atom_site_label_2
_geom_angle_atom_site_label_3
_geom_angle
_geom_angle_site_symmetry_1
_geom_angle_site_symmetry_3
_geom_angle_publ_flag
O1 S1 O2 120.72(10) . . ?
O1 S1 N3 106.68(9) . . ?
O2 S1 N3 105.97(9) . . ?
O1 S1 C11 107.61(10) . . ?
O2 S1 C11 107.82(10) . . ?
N3 S1 C11 107.40(9) . . ?
O3 S2 O4 120.39(10) . . ?
O3 S2 N5 106.69(9) . . ?
O4 S2 N5 106.33(9) . . ?
O3 S2 C21 107.79(10) . . ?
O4 S2 C21 108.40(10) . . ?
N5 S2 C21 106.44(9) . . ?
C6 N1 C2 109.25(17) . . ?
C6 N1 C7 118.85(16) . . ?
C2 N1 C7 118.70(16) . . ?
C4 N3 C2 112.05(16) . . ?
C4 N3 S1 115.87(14) . . ?
C2 N3 S1 117.42(13) . . ?
C4 N5 C6 111.59(16) . . ?
C4 N5 S2 115.20(14) . . ?
C6 N5 S2 116.66(13) . . ?
Cl3 C1 Cl4 110.64(15) . . ?
Cl3 C1 Cl5 111.53(15) . . ?
Cl4 C1 Cl5 110.24(15) . . ?
Cl3 C1 D1A 108.1 . . ?
Cl4 C1 D1A 108.1 . . ?
Cl5 C1 D1A 108.1 . . ?
N1 C2 N3 110.68(16) . . ?
N1 C2 H2A 109.5 . . ?
N3 C2 H2A 109.5 . . ?
N1 C2 H2B 109.5 . . ?
N3 C2 H2B 109.5 . . ?
H2A C2 H2B 108.1 . . ?
N3 C4 N5 106.59(17) . . ?
N3 C4 H4A 110.4 . . ?
N5 C4 H4A 110.4 . . ?
N3 C4 H4B 110.4 . . ?
N5 C4 H4B 110.4 . . ?
H4A C4 H4B 108.6 . . ?
N1 C6 N5 111.08(16) . . ?
N1 C6 H6A 109.4 . . ?
N5 C6 H6A 109.4 . . ?
N1 C6 H6B 109.4 . . ?
N5 C6 H6B 109.4 . . ?
H6A C6 H6B 108.0 . . ?
N1 C7 C8 107.58(17) . . ?
N1 C7 C9 107.86(17) . . ?
C8 C7 C9 108.72(19) . . ?
N1 C7 C10 114.46(19) . . ?
C8 C7 C10 109.21(19) . . ?
C9 C7 C10 108.9(2) . . ?
C7 C8 H8A 109.5 . . ?
C7 C8 H8B 109.5 . . ?
H8A C8 H8B 109.5 . . ?
C7 C8 H8C 109.5 . . ?
H8A C8 H8C 109.5 . . ?
H8B C8 H8C 109.5 . . ?
C7 C9 H9A 109.5 . . ?
C7 C9 H9B 109.5 . . ?
H9A C9 H9B 109.5 . . ?
C7 C9 H9C 109.5 . . ?
H9A C9 H9C 109.5 . . ?
H9B C9 H9C 109.5 . . ?
C7 C10 H10A 109.5 . . ?
C7 C10 H10B 109.5 . . ?
H10A C10 H10B 109.5 . . ?
C7 C10 H10C 109.5 . . ?
H10A C10 H10C 109.5 . . ?
H10B C10 H10C 109.5 . . ?
C16 C11 C12 121.1(2) . . ?
C16 C11 S1 119.90(17) . . ?
C12 C11 S1 119.01(16) . . ?
C13 C12 C11 119.3(2) . . ?
C13 C12 H12A 120.3 . . ?
C11 C12 H12A 120.4 . . ?
C14 C13 C12 118.9(2) . . ?
C14 C13 H13A 120.5 . . ?
C12 C13 H13A 120.5 . . ?
C13 C14 C15 122.2(2) . . ?
C13 C14 Cl1 118.88(18) . . ?
C15 C14 Cl1 118.91(17) . . ?
C16 C15 C14 118.8(2) . . ?
C16 C15 H15A 120.6 . . ?
C14 C15 H15A 120.6 . . ?
C15 C16 C11 119.7(2) . . ?
C15 C16 H16A 120.1 . . ?
C11 C16 H16A 120.1 . . ?
C26 C21 C22 120.8(2) . . ?
C26 C21 S2 120.36(16) . . ?
C22 C21 S2 118.77(17) . . ?
C23 C22 C21 119.3(2) . . ?
C23 C22 H22A 120.3 . . ?
C21 C22 H22A 120.3 . . ?
C24 C23 C22 119.3(2) . . ?
C24 C23 H23A 120.3 . . ?
C22 C23 H23A 120.3 . . ?
C23 C24 C25 122.1(2) . . ?
C23 C24 Cl2 118.37(17) . . ?
C25 C24 Cl2 119.54(17) . . ?
C24 C25 C26 118.8(2) . . ?
C24 C25 H25A 120.6 . . ?
C26 C25 H25A 120.6 . . ?
C25 C26 C21 119.7(2) . . ?
C25 C26 H26A 120.2 . . ?
C21 C26 H26A 120.2 . . ?

loop_
_geom_bond_atom_site_label_1
_geom_bond_atom_site_label_2
_geom_bond_distance
_geom_bond_site_symmetry_2
_geom_bond_publ_flag
Cl1 C14 1.741(2) . ?
Cl2 C24 1.733(2) . ?
Cl3 C1 1.749(3) . ?
Cl4 C1 1.751(3) . ?
Cl5 C1 1.760(3) . ?
S1 O1 1.4313(16) . ?
S1 O2 1.4352(16) . ?
S1 N3 1.6389(17) . ?
S1 C11 1.768(2) . ?
S2 O3 1.4303(16) . ?
S2 O4 1.4359(16) . ?
S2 N5 1.6409(18) . ?
S2 C21 1.762(2) . ?
N1 C6 1.438(3) . ?
N1 C2 1.440(3) . ?
N1 C7 1.491(3) . ?
N3 C4 1.465(3) . ?
N3 C2 1.500(3) . ?
N5 C4 1.470(3) . ?
N5 C6 1.504(3) . ?
C1 D1A 1.0000 . ?
C2 H2A 0.9900 . ?
C2 H2B 0.9900 . ?
C4 H4A 0.9900 . ?
C4 H4B 0.9900 . ?
C6 H6A 0.9900 . ?
C6 H6B 0.9900 . ?
C7 C8 1.528(3) . ?
C7 C9 1.528(3) . ?
C7 C10 1.543(3) . ?
C8 H8A 0.9800 . ?
C8 H8B 0.9800 . ?
C8 H8C 0.9800 . ?
C9 H9A 0.9800 . ?
C9 H9B 0.9800 . ?
C9 H9C 0.9800 . ?
C10 H10A 0.9800 . ?
C10 H10B 0.9800 . ?
C10 H10C 0.9800 . ?
C11 C16 1.392(3) . ?
C11 C12 1.396(3) . ?
C12 C13 1.395(3) . ?
C12 H12A 0.9500 . ?
C13 C14 1.383(3) . ?
C13 H13A 0.9500 . ?
C14 C15 1.392(3) . ?
C15 C16 1.387(3) . ?
C15 H15A 0.9500 . ?
C16 H16A 0.9500 . ?
C21 C26 1.398(3) . ?
C21 C22 1.398(3) . ?
C22 C23 1.387(3) . ?
C22 H22A 0.9500 . ?
C23 C24 1.385(3) . ?
C23 H23A 0.9500 . ?
C24 C25 1.388(3) . ?
C25 C26 1.390(3) . ?
C25 H25A 0.9500 . ?
C26 H26A 0.9500 . ?

loop_
_geom_hbond_atom_site_label_D
_geom_hbond_atom_site_label_H
_geom_hbond_atom_site_label_A
_geom_hbond_distance_DH
_geom_hbond_distance_HA
_geom_hbond_distance_DA
_geom_hbond_angle_DHA
_geom_hbond_site_symmetry_A
_geom_hbond_publ_flag
C1 D1A Cl1 1.00 2.83 3.631(3) 137.0 . yes
C6 H6B Cl2 0.99 2.88 3.823(2) 160.2 3_655 yes
C8 H8A Cl2 0.98 2.94 3.553(2) 121.8 2_466 yes
C8 H8C Cl3 0.98 2.71 3.525(3) 140.7 1_565 yes
C10 H10B N5 0.98 2.67 3.205(3) 114.4 . yes
C10 H10C N3 0.98 2.67 3.205(3) 114.7 . yes
C15 H15A Cl2 0.95 2.93 3.837(2) 159.1 4_665 yes
C23 H23A Cl4 0.95 2.86 3.574(2) 132.6 2_456 yes
C26 H26A Cl2 0.95 2.95 3.875(2) 164.6 3_655 yes

loop_
_geom_torsion_atom_site_label_1
_geom_torsion_atom_site_label_2
_geom_torsion_atom_site_label_3
_geom_torsion_atom_site_label_4
_geom_torsion
_geom_torsion_site_symmetry_1
_geom_torsion_site_symmetry_2
_geom_torsion_site_symmetry_3
_geom_torsion_site_symmetry_4
_geom_torsion_publ_flag
O1 S1 N3 C4 -45.44(17) . . . . ?
O2 S1 N3 C4 -175.27(15) . . . . ?
C11 S1 N3 C4 69.70(17) . . . . ?
O1 S1 N3 C2 178.38(15) . . . . ?
O2 S1 N3 C2 48.55(17) . . . . ?
C11 S1 N3 C2 -66.48(17) . . . . ?
O3 S2 N5 C4 46.23(17) . . . . ?
O4 S2 N5 C4 175.89(14) . . . . ?
C21 S2 N5 C4 -68.67(16) . . . . ?
O3 S2 N5 C6 179.97(14) . . . . ?
O4 S2 N5 C6 -50.37(17) . . . . ?
C21 S2 N5 C6 65.06(17) . . . . ?
C6 N1 C2 N3 -57.7(2) . . . . ?
C7 N1 C2 N3 83.0(2) . . . . ?
C4 N3 C2 N1 59.7(2) . . . . ?
S1 N3 C2 N1 -162.49(14) . . . . ?
C2 N3 C4 N5 -57.5(2) . . . . ?
S1 N3 C4 N5 163.99(13) . . . . ?
C6 N5 C4 N3 57.0(2) . . . . ?
S2 N5 C4 N3 -166.96(13) . . . . ?
C2 N1 C6 N5 57.7(2) . . . . ?
C7 N1 C6 N5 -82.9(2) . . . . ?
C4 N5 C6 N1 -59.3(2) . . . . ?
S2 N5 C6 N1 165.43(14) . . . . ?
C6 N1 C7 C8 -170.49(18) . . . . ?
C2 N1 C7 C8 52.6(2) . . . . ?
C6 N1 C7 C9 -53.4(2) . . . . ?
C2 N1 C7 C9 169.68(18) . . . . ?
C6 N1 C7 C10 68.0(2) . . . . ?
C2 N1 C7 C10 -69.0(2) . . . . ?
O1 S1 C11 C16 -162.99(16) . . . . ?
O2 S1 C11 C16 -31.3(2) . . . . ?
N3 S1 C11 C16 82.48(18) . . . . ?
O1 S1 C11 C12 17.09(19) . . . . ?
O2 S1 C11 C12 148.77(17) . . . . ?
N3 S1 C11 C12 -97.43(18) . . . . ?
C16 C11 C12 C13 0.0(3) . . . . ?
S1 C11 C12 C13 179.95(17) . . . . ?
C11 C12 C13 C14 -0.1(3) . . . . ?
C12 C13 C14 C15 -0.1(3) . . . . ?
C12 C13 C14 Cl1 179.09(17) . . . . ?
C13 C14 C15 C16 0.5(3) . . . . ?
Cl1 C14 C15 C16 -178.73(17) . . . . ?
C14 C15 C16 C11 -0.6(3) . . . . ?
C12 C11 C16 C15 0.3(3) . . . . ?
S1 C11 C16 C15 -179.58(17) . . . . ?
O3 S2 C21 C26 161.29(16) . . . . ?
O4 S2 C21 C26 29.47(19) . . . . ?
N5 S2 C21 C26 -84.56(18) . . . . ?
O3 S2 C21 C22 -21.58(19) . . . . ?
O4 S2 C21 C22 -153.40(16) . . . . ?
N5 S2 C21 C22 92.57(18) . . . . ?
C26 C21 C22 C23 -0.4(3) . . . . ?
S2 C21 C22 C23 -177.53(16) . . . . ?
C21 C22 C23 C24 0.1(3) . . . . ?
C22 C23 C24 C25 0.2(3) . . . . ?
C22 C23 C24 Cl2 -179.39(16) . . . . ?
C23 C24 C25 C26 -0.2(3) . . . . ?
Cl2 C24 C25 C26 179.32(16) . . . . ?
C24 C25 C26 C21 0.0(3) . . . . ?
C22 C21 C26 C25 0.3(3) . . . . ?
S2 C21 C26 C25 177.42(16) . . . . ?
